data_7203315
loop_
_publ_author_name
'Carmen Paraschiv'
'Marius Andruh'
'Yves Journaux'
'Zdirad \<Zak'
'Nathalie Kyritsakas'
'Louis Ricard'

_publ_section_title
;
 Trinuclear magnetic clusters based on cyanide metal complexes:
 synthesis, crystal structures, and magnetic properties of four new
 [Mn<small><sup>II</sup></small><small><sub>2</sub></small>M<small><sup>III</sup></small>]
 complexes (M = Cr, Fe, Co)
;
_journal_issue 26
_journal_name_full 'Journal of Materials Chemistry'
_journal_page_first 2660
_journal_paper_doi 10.1039/b602055k
_journal_volume 16
_journal_year 2006
_chemical_formula_sum 'C37 H49 Fe Mn2 N13 O7.5 S'
_chemical_formula_weight 993.68
_chemical_name_common MnLFe(CN)6
_chemical_name_systematic
;
?
;
_space_group_IT_number 15
_symmetry_cell_setting monoclinic
_symmetry_space_group_name_Hall '-C 2yc'
_symmetry_space_group_name_H-M 'C 1 2/c 1'
_atom_sites_solution_hydrogens geom
_atom_sites_solution_primary direct
_atom_sites_solution_secondary difmap
_audit_creation_method SHELXL-97
_cell_angle_alpha 90.00
_cell_angle_beta 125.900(5)
_cell_angle_gamma 90.00
_cell_formula_units_Z 4
_cell_length_a 23.478(5)
_cell_length_b 13.805(5)
_cell_length_c 17.086(5)
_cell_measurement_reflns_used 251
_cell_measurement_temperature 150.0(10)
_cell_measurement_theta_max 20.0
_cell_measurement_theta_min 3.0
_cell_volume 4486(2)
_computing_structure_refinement 'SHELXL-97 (Sheldrick, 1997)'
_computing_structure_solution 'SHELXS-97 (Sheldrick, 1990)'
_diffrn_ambient_temperature 150.0(10)
_diffrn_measured_fraction_theta_full 0.996
_diffrn_measured_fraction_theta_max 0.996
_diffrn_measurement_device_type KappaCCD
_diffrn_measurement_method 'phi and omega scans'
_diffrn_radiation_monochromator graphite
_diffrn_radiation_source 'fine-focus sealed tube'
_diffrn_radiation_type MoK\a
_diffrn_radiation_wavelength 0.71069
_diffrn_reflns_av_R_equivalents 0.0209
_diffrn_reflns_av_sigmaI/netI 0.0394
_diffrn_reflns_limit_h_max 32
_diffrn_reflns_limit_h_min -33
_diffrn_reflns_limit_k_max 19
_diffrn_reflns_limit_k_min -17
_diffrn_reflns_limit_l_max 24
_diffrn_reflns_limit_l_min -24
_diffrn_reflns_number 11202
_diffrn_reflns_theta_full 30.03
_diffrn_reflns_theta_max 30.03
_diffrn_reflns_theta_min 3.54
_exptl_absorpt_coefficient_mu 0.982
_exptl_crystal_colour brownish
_exptl_crystal_density_diffrn 1.471
_exptl_crystal_density_method 'not measured'
_exptl_crystal_description cube
_exptl_crystal_F_000 2056
_exptl_crystal_size_max 0.18
_exptl_crystal_size_mid 0.18
_exptl_crystal_size_min 0.18
_refine_diff_density_max 0.827
_refine_diff_density_min -1.623
_refine_diff_density_rms 0.079
_refine_ls_extinction_method none
_refine_ls_goodness_of_fit_ref 1.036
_refine_ls_hydrogen_treatment constr
_refine_ls_matrix_type full
_refine_ls_number_parameters 297
_refine_ls_number_reflns 6540
_refine_ls_number_restraints 2
_refine_ls_restrained_S_all 1.156
_refine_ls_R_factor_all 0.0506
_refine_ls_R_factor_gt 0.0397
_refine_ls_shift/su_max 0.001
_refine_ls_shift/su_mean 0.000
_refine_ls_structure_factor_coef Fsqd
_refine_ls_weighting_details 'calc w=1/[\s^2^(Fo^2^)+(0.0593P)^2^+5.1622P] where P=(Fo^2^+2Fc^2^)/3'
_refine_ls_weighting_scheme calc
_refine_ls_wR_factor_gt 0.1053
_refine_ls_wR_factor_ref 0.1131
_reflns_number_gt 5414
_reflns_number_total 6540
_reflns_threshold_expression >2sigma(I)
_cod_data_source_file b602055k.txt
_cod_data_source_block mnfe
_cod_depositor_comments
;
The following automatic conversions were performed:
'_symmetry_cell_setting' value 'Monoclinic' changed to 'monoclinic'
according to '/home/saulius/struct/CIF-dictionaries/cif_core.dic'
dictionary named 'cif_core.dic' version 2.4.1 from 2010-06-29.

Automatic conversion script
Id: cif_fix_enum 1527 2010-12-29 10:47:43Z saulius 
;
_cod_original_sg_symbol_H-M 'C2/c '
_cod_original_formula_sum 'C37 H49 Fe Mn2 N13 O7.50 S'
_cod_database_code 7203315

loop_
_symmetry_equiv_pos_as_xyz
'x, y, z'
'-x, y, -z+1/2'
'x+1/2, y+1/2, z'
'-x+1/2, y+1/2, -z+1/2'
'-x, -y, -z'
'x, -y, z-1/2'
'-x+1/2, -y+1/2, -z'
'x+1/2, -y+1/2, z-1/2'

loop_
_atom_site_label
_atom_site_type_symbol
_atom_site_fract_x
_atom_site_fract_y
_atom_site_fract_z
_atom_site_U_iso_or_equiv
_atom_site_adp_type
_atom_site_occupancy
_atom_site_symmetry_multiplicity
_atom_site_calc_flag
_atom_site_refinement_flags
_atom_site_disorder_assembly
_atom_site_disorder_group
Fe1 Fe 0.2500 0.2500 1.0000 0.01732(10) Uani 1 2 d S . .
Mn1 Mn 0.151330(15) 0.35230(2) 0.646616(19) 0.01581(9) Uani 1 1 d . . .
O1 O 0.15642(8) 0.50086(10) 0.70966(10) 0.0233(3) Uani 1 1 d . . .
O2 O 0.04875(8) 0.37124(11) 0.63019(11) 0.0258(3) Uani 1 1 d . . .
N1 N 0.08790(9) 0.21524(13) 0.58113(13) 0.0235(3) Uani 1 1 d . . .
N2 N 0.20614(9) 0.25512(11) 0.60769(11) 0.0176(3) Uani 1 1 d . . .
N3 N 0.24809(9) 0.42747(12) 0.67940(11) 0.0196(3) Uani 1 1 d . . .
N4 N 0.20527(10) 0.29330(13) 0.79389(12) 0.0252(4) Uani 1 1 d . . .
N5 N 0.34374(11) 0.07406(14) 1.03364(14) 0.0298(4) Uani 1 1 d . . .
N6 N 0.38136(13) 0.37956(17) 1.08777(17) 0.0434(5) Uani 1 1 d . . .
O3 O 0.09295(7) 0.42401(10) 0.50210(10) 0.0227(3) Uani 1 1 d . . .
C1 C 0.10735(13) 0.15180(15) 0.54739(17) 0.0275(4) Uani 1 1 d . . .
C2 C 0.17835(11) 0.16872(14) 0.56850(14) 0.0216(4) Uani 1 1 d . . .
C3 C 0.21474(13) 0.10123(15) 0.55257(15) 0.0281(4) Uani 1 1 d . . .
H3 H 0.1947 0.0401 0.5241 0.034 Uiso 1 1 calc R . .
C4 C 0.28119(13) 0.12630(17) 0.57958(16) 0.0301(5) Uani 1 1 d . . .
H4 H 0.3075 0.0814 0.5706 0.036 Uiso 1 1 calc R . .
C5 C 0.30946(11) 0.21621(16) 0.61952(15) 0.0256(4) Uani 1 1 d . . .
H5 H 0.3548 0.2339 0.6375 0.031 Uiso 1 1 calc R . .
C6 C 0.26975(10) 0.28022(14) 0.63265(13) 0.0186(3) Uani 1 1 d . . .
C7 C 0.29306(10) 0.38024(15) 0.67528(14) 0.0208(4) Uani 1 1 d . . .
C8 C 0.26169(12) 0.52456(15) 0.72079(16) 0.0263(4) Uani 1 1 d . . .
H8A H 0.2839 0.5649 0.6976 0.032 Uiso 1 1 calc R . .
H8B H 0.2943 0.5208 0.7921 0.032 Uiso 1 1 calc R . .
C9 C 0.19276(12) 0.56986(15) 0.69067(15) 0.0259(4) Uani 1 1 d . . .
H9A H 0.2018 0.6301 0.7278 0.031 Uiso 1 1 calc R . .
H9B H 0.1639 0.5862 0.6210 0.031 Uiso 1 1 calc R . .
C10 C 0.08738(12) 0.53145(16) 0.67780(16) 0.0295(5) Uani 1 1 d . . .
H10A H 0.0593 0.5510 0.6090 0.035 Uiso 1 1 calc R . .
H10B H 0.0907 0.5874 0.7165 0.035 Uiso 1 1 calc R . .
C11 C 0.05351(12) 0.44689(17) 0.69091(16) 0.0299(5) Uani 1 1 d . . .
H11A H 0.0823 0.4258 0.7593 0.036 Uiso 1 1 calc R . .
H11B H 0.0061 0.4647 0.6719 0.036 Uiso 1 1 calc R . .
C12 C 0.02263(13) 0.28042(18) 0.63811(19) 0.0336(5) Uani 1 1 d . . .
H12A H -0.0249 0.2888 0.6226 0.040 Uiso 1 1 calc R . .
H12B H 0.0543 0.2546 0.7046 0.040 Uiso 1 1 calc R . .
C13 C 0.01989(13) 0.21184(19) 0.56654(19) 0.0353(5) Uani 1 1 d . . .
H13A H 0.0101 0.1451 0.5769 0.042 Uiso 1 1 calc R . .
H13B H -0.0181 0.2315 0.4997 0.042 Uiso 1 1 calc R . .
C14 C 0.06568(18) 0.0647(2) 0.4893(3) 0.0609(10) Uani 1 1 d . . .
H14A H 0.0858 0.0065 0.5297 0.091 Uiso 1 1 calc R . .
H14B H 0.0673 0.0583 0.4335 0.091 Uiso 1 1 calc R . .
H14C H 0.0168 0.0723 0.4669 0.091 Uiso 1 1 calc R . .
C15 C 0.36443(12) 0.4153(2) 0.71000(19) 0.0375(5) Uani 1 1 d . . .
H15A H 0.3700 0.4830 0.7307 0.056 Uiso 1 1 calc R . .
H15B H 0.3699 0.4106 0.6575 0.056 Uiso 1 1 calc R . .
H15C H 0.4003 0.3754 0.7646 0.056 Uiso 1 1 calc R . .
C16 C 0.22352(11) 0.27525(14) 0.87119(14) 0.0207(4) Uani 1 1 d . . .
C17 C 0.30821(11) 0.13924(14) 1.01958(14) 0.0218(4) Uani 1 1 d . . .
C18 C 0.33197(12) 0.33219(15) 1.05509(15) 0.0265(4) Uani 1 1 d . . .
S1 S 0.51877(6) 0.24543(9) 0.84372(7) 0.0259(2) Uani 0.50 1 d PD . 1
C19 C 0.5000 0.2166(3) 0.7500 0.0445(7) Uani 1 2 d SD . 1
N7 N 0.4777(3) 0.2009(4) 0.6633(3) 0.0445(7) Uani 0.50 1 d PD . 1
O4 O -0.0103(3) -0.0383(4) 0.2760(4) 0.103(3) Uani 0.50 1 d P . 1
O5 O 0.1376(4) -0.1534(8) 0.6062(6) 0.058(2) Uani 0.25 1 d P . .

loop_
_atom_site_aniso_label
_atom_site_aniso_U_11
_atom_site_aniso_U_22
_atom_site_aniso_U_33
_atom_site_aniso_U_23
_atom_site_aniso_U_13
_atom_site_aniso_U_12
Fe1 0.0254(2) 0.01444(18) 0.01191(17) 0.00183(12) 0.01080(16) 0.00383(14)
Mn1 0.01729(15) 0.01748(15) 0.01286(14) 0.00048(9) 0.00895(12) 0.00088(10)
O1 0.0264(7) 0.0215(7) 0.0216(7) -0.0002(5) 0.0138(6) 0.0046(6)
O2 0.0250(7) 0.0322(8) 0.0258(7) 0.0005(6) 0.0181(7) 0.0014(6)
N1 0.0247(9) 0.0242(8) 0.0232(8) -0.0011(7) 0.0149(7) -0.0053(7)
N2 0.0213(8) 0.0181(7) 0.0140(7) 0.0013(5) 0.0107(7) 0.0014(6)
N3 0.0215(8) 0.0196(7) 0.0160(7) -0.0020(6) 0.0101(6) -0.0025(6)
N4 0.0312(9) 0.0268(9) 0.0172(8) 0.0031(6) 0.0140(7) 0.0049(7)
N5 0.0420(11) 0.0252(9) 0.0291(9) 0.0046(7) 0.0246(9) 0.0087(8)
N6 0.0408(13) 0.0353(11) 0.0379(12) 0.0005(9) 0.0139(10) -0.0068(10)
O3 0.0232(7) 0.0243(7) 0.0162(6) 0.0032(5) 0.0091(6) -0.0015(6)
C1 0.0343(12) 0.0227(10) 0.0284(11) -0.0054(8) 0.0200(10) -0.0087(8)
C2 0.0296(10) 0.0194(8) 0.0169(8) 0.0005(7) 0.0143(8) -0.0001(7)
C3 0.0439(13) 0.0209(9) 0.0231(10) -0.0006(8) 0.0217(10) 0.0040(9)
C4 0.0425(13) 0.0289(10) 0.0252(10) 0.0051(8) 0.0234(10) 0.0151(9)
C5 0.0256(10) 0.0320(11) 0.0223(10) 0.0057(8) 0.0157(9) 0.0092(8)
C6 0.0198(9) 0.0215(9) 0.0152(8) 0.0034(7) 0.0105(7) 0.0036(7)
C7 0.0199(9) 0.0246(9) 0.0165(8) 0.0023(7) 0.0098(8) -0.0009(7)
C8 0.0288(11) 0.0224(9) 0.0241(10) -0.0075(8) 0.0135(9) -0.0067(8)
C9 0.0360(11) 0.0187(9) 0.0220(9) -0.0032(7) 0.0165(9) -0.0014(8)
C10 0.0285(11) 0.0312(11) 0.0264(10) -0.0017(8) 0.0147(9) 0.0102(9)
C11 0.0282(11) 0.0413(13) 0.0245(10) 0.0010(9) 0.0178(9) 0.0102(9)
C12 0.0301(11) 0.0411(13) 0.0409(13) 0.0012(10) 0.0271(11) -0.0047(10)
C13 0.0284(11) 0.0414(13) 0.0401(13) -0.0104(11) 0.0223(11) -0.0140(10)
C14 0.0597(19) 0.0483(17) 0.090(3) -0.0430(17) 0.052(2) -0.0321(15)
C15 0.0244(11) 0.0477(14) 0.0410(13) -0.0085(11) 0.0195(11) -0.0098(10)
C16 0.0275(10) 0.0184(8) 0.0165(8) 0.0020(7) 0.0129(8) 0.0049(7)
C17 0.0325(11) 0.0193(8) 0.0164(8) 0.0022(7) 0.0159(8) 0.0031(8)
C18 0.0312(11) 0.0222(9) 0.0186(9) 0.0035(7) 0.0104(9) 0.0030(8)
S1 0.0265(5) 0.0306(6) 0.0178(5) -0.0021(4) 0.0115(4) 0.0003(4)
C19 0.0367(16) 0.0370(15) 0.066(2) 0.000 0.0338(18) 0.000
N7 0.0367(16) 0.0370(15) 0.066(2) 0.000 0.0338(18) 0.000
O4 0.048(3) 0.088(3) 0.076(5) -0.047(3) -0.018(3) 0.041(3)
O5 0.030(4) 0.102(8) 0.036(4) -0.018(4) 0.016(4) -0.003(4)

loop_
_atom_type_symbol
_atom_type_description
_atom_type_scat_dispersion_real
_atom_type_scat_dispersion_imag
_atom_type_scat_source
C C 0.0033 0.0016 'International Tables Vol C Tables 4.2.6.8 and 6.1.1.4'
H H 0.0000 0.0000 'International Tables Vol C Tables 4.2.6.8 and 6.1.1.4'
N N 0.0061 0.0033 'International Tables Vol C Tables 4.2.6.8 and 6.1.1.4'
O O 0.0106 0.0060 'International Tables Vol C Tables 4.2.6.8 and 6.1.1.4'
S S 0.1246 0.1234 'International Tables Vol C Tables 4.2.6.8 and 6.1.1.4'
Mn Mn 0.3368 0.7283 'International Tables Vol C Tables 4.2.6.8 and 6.1.1.4'
Fe Fe 0.3463 0.8444 'International Tables Vol C Tables 4.2.6.8 and 6.1.1.4'

loop_
_geom_angle_atom_site_label_1
_geom_angle_atom_site_label_2
_geom_angle_atom_site_label_3
_geom_angle
_geom_angle_site_symmetry_1
_geom_angle_site_symmetry_3
_geom_angle_publ_flag
C16 Fe1 C16 180.0 7_557 . ?
C16 Fe1 C18 90.70(9) 7_557 7_557 ?
C16 Fe1 C18 89.30(9) . 7_557 ?
C16 Fe1 C18 89.30(9) 7_557 . ?
C16 Fe1 C18 90.70(9) . . ?
C18 Fe1 C18 180.0 7_557 . ?
C16 Fe1 C17 93.56(8) 7_557 7_557 ?
C16 Fe1 C17 86.45(8) . 7_557 ?
C18 Fe1 C17 88.82(9) 7_557 7_557 ?
C18 Fe1 C17 91.19(9) . 7_557 ?
C16 Fe1 C17 86.45(8) 7_557 . ?
C16 Fe1 C17 93.55(8) . . ?
C18 Fe1 C17 91.18(9) 7_557 . ?
C18 Fe1 C17 88.81(9) . . ?
C17 Fe1 C17 179.997(1) 7_557 . ?
N4 Mn1 N2 94.18(6) . . ?
N4 Mn1 O3 174.29(6) . . ?
N2 Mn1 O3 91.40(6) . . ?
N4 Mn1 N3 93.77(7) . . ?
N2 Mn1 N3 70.99(6) . . ?
O3 Mn1 N3 86.92(6) . . ?
N4 Mn1 N1 91.52(7) . . ?
N2 Mn1 N1 70.97(6) . . ?
O3 Mn1 N1 91.42(6) . . ?
N3 Mn1 N1 141.87(6) . . ?
N4 Mn1 O2 92.38(6) . . ?
N2 Mn1 O2 142.55(6) . . ?
O3 Mn1 O2 83.88(5) . . ?
N3 Mn1 O2 145.18(6) . . ?
N1 Mn1 O2 72.03(6) . . ?
N4 Mn1 O1 87.55(6) . . ?
N2 Mn1 O1 143.69(6) . . ?
O3 Mn1 O1 87.24(6) . . ?
N3 Mn1 O1 72.70(6) . . ?
N1 Mn1 O1 145.31(6) . . ?
O2 Mn1 O1 73.36(6) . . ?
C9 O1 C10 113.99(16) . . ?
C9 O1 Mn1 111.23(11) . . ?
C10 O1 Mn1 110.43(12) . . ?
C11 O2 C12 115.16(17) . . ?
C11 O2 Mn1 111.64(12) . . ?
C12 O2 Mn1 111.61(13) . . ?
C1 N1 C13 123.10(19) . . ?
C1 N1 Mn1 119.61(14) . . ?
C13 N1 Mn1 116.59(14) . . ?
C2 N2 C6 121.16(17) . . ?
C2 N2 Mn1 119.51(13) . . ?
C6 N2 Mn1 119.00(13) . . ?
C7 N3 C8 122.81(18) . . ?
C7 N3 Mn1 119.83(14) . . ?
C8 N3 Mn1 116.49(13) . . ?
C16 N4 Mn1 165.27(16) . . ?
N1 C1 C14 125.7(2) . . ?
N1 C1 C2 115.27(18) . . ?
C14 C1 C2 119.0(2) . . ?
N2 C2 C3 121.3(2) . . ?
N2 C2 C1 113.96(17) . . ?
C3 C2 C1 124.72(19) . . ?
C4 C3 C2 117.8(2) . . ?
C5 C4 C3 120.57(19) . . ?
C4 C5 C6 118.4(2) . . ?
N2 C6 C5 120.78(19) . . ?
N2 C6 C7 114.40(16) . . ?
C5 C6 C7 124.82(18) . . ?
N3 C7 C15 125.7(2) . . ?
N3 C7 C6 114.64(17) . . ?
C15 C7 C6 119.62(18) . . ?
N3 C8 C9 109.11(17) . . ?
O1 C9 C8 107.86(16) . . ?
O1 C10 C11 107.06(17) . . ?
O2 C11 C10 106.40(16) . . ?
O2 C12 C13 106.69(18) . . ?
N1 C13 C12 108.41(18) . . ?
N4 C16 Fe1 176.65(18) . . ?
N5 C17 Fe1 178.28(18) . . ?
N6 C18 Fe1 178.7(2) . . ?
N7 S1 C19 61.2(4) 2_656 . ?
N7 C19 N7 160.3(6) 2_656 . ?
N7 C19 S1 26.3(2) 2_656 . ?
N7 C19 S1 172.2(4) . . ?
N7 C19 S1 172.2(4) 2_656 2_656 ?
N7 C19 S1 26.3(2) . 2_656 ?
S1 C19 S1 148.1(3) . 2_656 ?
S1 N7 C19 92.5(5) 2_656 . ?

loop_
_geom_bond_atom_site_label_1
_geom_bond_atom_site_label_2
_geom_bond_distance
_geom_bond_site_symmetry_2
_geom_bond_publ_flag
Fe1 C16 1.936(2) 7_557 ?
Fe1 C16 1.936(2) . ?
Fe1 C18 1.937(2) 7_557 ?
Fe1 C18 1.937(2) . ?
Fe1 C17 1.945(2) 7_557 ?
Fe1 C17 1.945(2) . ?
Mn1 N4 2.2050(18) . ?
Mn1 N2 2.2139(16) . ?
Mn1 O3 2.2331(15) . ?
Mn1 N3 2.2492(17) . ?
Mn1 N1 2.2573(19) . ?
Mn1 O2 2.2703(16) . ?
Mn1 O1 2.2868(16) . ?
O1 C9 1.437(3) . ?
O1 C10 1.438(3) . ?
O2 C11 1.430(3) . ?
O2 C12 1.437(3) . ?
N1 C1 1.272(3) . ?
N1 C13 1.465(3) . ?
N2 C2 1.336(3) . ?
N2 C6 1.336(2) . ?
N3 C7 1.277(3) . ?
N3 C8 1.461(3) . ?
N4 C16 1.152(3) . ?
N5 C17 1.152(3) . ?
N6 C18 1.151(3) . ?
C1 C14 1.500(3) . ?
C1 C2 1.503(3) . ?
C2 C3 1.395(3) . ?
C3 C4 1.386(3) . ?
C4 C5 1.384(3) . ?
C5 C6 1.395(3) . ?
C6 C7 1.506(3) . ?
C7 C15 1.493(3) . ?
C8 C9 1.516(3) . ?
C10 C11 1.501(3) . ?
C12 C13 1.518(3) . ?
S1 N7 0.641(5) 2_656 ?
S1 C19 1.4453(16) . ?
C19 N7 1.268(4) 2_656 ?
C19 N7 1.268(4) . ?
C19 S1 1.4454(16) 2_656 ?
N7 S1 0.641(5) 2_656 ?
O4 O4 1.236(13) 2 ?
